data_7151074
loop_
_publ_author_name
'Cockroft, Scott L.'
'Perkins, Julie'
'Zonta, Cristiano'
'Adams, Harry'
'Spey, Sharon E.'
'Low, Caroline M. R.'
'Vinter, Jeremy G.'
'Lawson, Kevin R.'
'Urch, Christopher J.'
'Hunter, Christopher A.'

_publ_section_title
;
 Substituent effects on aromatic stacking interactions.
;
_journal_issue 7
_journal_name_full 'Organic &amp; biomolecular chemistry'
_journal_page_first 1062
_journal_page_last 1080
_journal_paper_doi 10.1039/b617576g
_journal_volume 5
_journal_year 2007
_chemical_formula_sum 'C15 H13 F2 N O'
_chemical_formula_weight 261.26
_space_group_IT_number 2
_symmetry_cell_setting triclinic
_symmetry_space_group_name_Hall '-P 1'
_symmetry_space_group_name_H-M 'P -1'
_atom_sites_solution_hydrogens geom
_atom_sites_solution_primary direct
_atom_sites_solution_secondary difmap
_audit_creation_method SHELXL-97
_cell_angle_alpha 75.543(2)
_cell_angle_beta 89.972(2)
_cell_angle_gamma 83.735(2)
_cell_formula_units_Z 8
_cell_length_a 8.9925(9)
_cell_length_b 16.8092(18)
_cell_length_c 18.0165(19)
_cell_measurement_reflns_used 2949
_cell_measurement_temperature 150(2)
_cell_measurement_theta_max 49.054
_cell_measurement_theta_min 4.666
_cell_volume 2620.3(5)
_computing_cell_refinement 'Bruker SMART'
_computing_data_collection 'Bruker SMART'
_computing_data_reduction 'Bruker SHELXTL'
_computing_molecular_graphics 'Bruker SHELXTL'
_computing_publication_material 'Bruker SHELXTL'
_computing_structure_refinement 'SHELXL-97 (Sheldrick, 1997)'
_computing_structure_solution 'SHELXS-97 (Sheldrick, 1990)'
_diffrn_ambient_temperature 150(2)
_diffrn_detector_area_resol_mean 100
_diffrn_measured_fraction_theta_full 0.945
_diffrn_measured_fraction_theta_max 0.945
_diffrn_measurement_device_type 'CCD area detector'
_diffrn_measurement_method 'phi and omega scans'
_diffrn_radiation_monochromator graphite
_diffrn_radiation_source 'fine-focus sealed tube'
_diffrn_radiation_type MoK\a
_diffrn_radiation_wavelength 0.71073
_diffrn_reflns_av_R_equivalents 0.0333
_diffrn_reflns_av_sigmaI/netI 0.1047
_diffrn_reflns_limit_h_max 8
_diffrn_reflns_limit_h_min -11
_diffrn_reflns_limit_k_max 16
_diffrn_reflns_limit_k_min -21
_diffrn_reflns_limit_l_max 23
_diffrn_reflns_limit_l_min -22
_diffrn_reflns_number 16340
_diffrn_reflns_theta_full 27.55
_diffrn_reflns_theta_max 27.55
_diffrn_reflns_theta_min 1.17
_diffrn_standards_decay_% 0
_diffrn_standards_number 0
_exptl_absorpt_coefficient_mu 0.102
_exptl_absorpt_correction_T_max 0.9768
_exptl_absorpt_correction_T_min 0.9524
_exptl_absorpt_correction_type multi-scan
_exptl_absorpt_process_details sadabs
_exptl_crystal_colour colourless
_exptl_crystal_density_diffrn 1.325
_exptl_crystal_density_method 'not measured'
_exptl_crystal_description block
_exptl_crystal_F_000 1088
_exptl_crystal_size_max 0.48
_exptl_crystal_size_mid 0.32
_exptl_crystal_size_min 0.23
_refine_diff_density_max 0.328
_refine_diff_density_min -0.236
_refine_diff_density_rms 0.046
_refine_ls_extinction_method none
_refine_ls_goodness_of_fit_ref 0.851
_refine_ls_hydrogen_treatment constr
_refine_ls_matrix_type full
_refine_ls_number_parameters 693
_refine_ls_number_reflns 11440
_refine_ls_number_restraints 48
_refine_ls_restrained_S_all 0.876
_refine_ls_R_factor_all 0.1375
_refine_ls_R_factor_gt 0.0535
_refine_ls_shift/su_max 0.001
_refine_ls_shift/su_mean 0.000
_refine_ls_structure_factor_coef Fsqd
_refine_ls_weighting_details 'calc w=1/[\s^2^(Fo^2^)+(0.0554P)^2^+0.0000P] where P=(Fo^2^+2Fc^2^)/3'
_refine_ls_weighting_scheme calc
_refine_ls_wR_factor_gt 0.1086
_refine_ls_wR_factor_ref 0.1374
_reflns_number_gt 4958
_reflns_number_total 11440
_reflns_threshold_expression >2sigma(I)
_cod_data_source_file b617576g.txt
_cod_data_source_block och232m
_cod_depositor_comments
;
The following automatic conversions were performed:
'_symmetry_cell_setting' value 'Triclinic' changed to 'triclinic'
according to '/home/saulius/struct/CIF-dictionaries/cif_core.dic'
dictionary named 'cif_core.dic' version 2.4.1 from
2010-06-29.

'_refine_ls_hydrogen_treatment' value 'CONSTR' changed to
'constr' according to '/home/saulius/struct/CIF-dictionaries/cif_core.dic'
dictionary named 'cif_core.dic' version 2.4.1 from 2010-06-29.

Automatic conversion script
Id: cif_fix_enum 1527 2010-12-29 10:47:43Z saulius 

The following automatic conversions were performed:

'_exptl_absorpt_correction_type' tag value 'multi-scans' was replaced
with 'multi-scan' value.

Automatic conversion script
Id: cif_fix_values 1646 2011-03-28 12:23:43Z adriana 
;
_cod_original_sg_symbol_H-M P-1
_cod_database_code 7151074

loop_
_symmetry_equiv_pos_as_xyz
'x, y, z'
'-x, -y, -z'

loop_
_atom_site_label
_atom_site_type_symbol
_atom_site_fract_x
_atom_site_fract_y
_atom_site_fract_z
_atom_site_U_iso_or_equiv
_atom_site_adp_type
_atom_site_occupancy
_atom_site_symmetry_multiplicity
_atom_site_calc_flag
_atom_site_refinement_flags
_atom_site_disorder_assembly
_atom_site_disorder_group
F1A F 0.5348(2) 0.91204(10) 0.14263(10) 0.0676(5) Uani 1 1 d . . .
F2A F 0.69173(18) 0.64265(11) 0.28245(9) 0.0588(5) Uani 1 1 d . . .
O1A O 0.37899(18) 0.73540(12) 0.17422(10) 0.0424(5) Uani 1 1 d . . .
N1A N 0.5820(2) 0.72210(13) 0.10153(12) 0.0334(5) Uani 1 1 d . . .
H1AA H 0.6786 0.7262 0.0976 0.040 Uiso 1 1 calc R . .
C1A C 0.5067(3) 0.69396(18) 0.04437(16) 0.0377(7) Uani 1 1 d . . .
C2A C 0.4611(3) 0.61515(19) 0.06214(19) 0.0497(8) Uani 1 1 d . . .
C3A C 0.3893(4) 0.5917(2) 0.0039(3) 0.0748(11) Uani 1 1 d . . .
H3AA H 0.3545 0.5388 0.0145 0.090 Uiso 1 1 calc R . .
C4A C 0.3674(4) 0.6428(3) -0.0682(3) 0.0835(13) Uani 1 1 d . . .
H4AA H 0.3201 0.6246 -0.1071 0.100 Uiso 1 1 calc R . .
C5A C 0.4139(3) 0.7207(3) -0.08440(19) 0.0635(10) Uani 1 1 d . . .
H5AA H 0.3992 0.7557 -0.1347 0.076 Uiso 1 1 calc R . .
C6A C 0.4821(3) 0.7483(2) -0.02772(17) 0.0447(8) Uani 1 1 d . . .
C7A C 0.4872(4) 0.55731(19) 0.1406(2) 0.0693(10) Uani 1 1 d . . .
H7A1 H 0.5904 0.5571 0.1582 0.104 Uiso 1 1 calc R . .
H7A2 H 0.4703 0.5013 0.1384 0.104 Uiso 1 1 calc R . .
H7A3 H 0.4179 0.5758 0.1765 0.104 Uiso 1 1 calc R . .
C8A C 0.5292(3) 0.83375(18) -0.04317(16) 0.0514(8) Uani 1 1 d . . .
H8A1 H 0.4963 0.8648 -0.0952 0.077 Uiso 1 1 calc R . .
H8A2 H 0.6384 0.8301 -0.0384 0.077 Uiso 1 1 calc R . .
H8A3 H 0.4836 0.8621 -0.0060 0.077 Uiso 1 1 calc R . .
C9A C 0.5118(3) 0.74228(16) 0.16015(14) 0.0317(6) Uani 1 1 d . . .
C10A C 0.6072(3) 0.77607(17) 0.21144(14) 0.0315(6) Uani 1 1 d . . .
C11A C 0.6114(3) 0.85902(18) 0.20341(16) 0.0433(7) Uani 1 1 d . . .
C12A C 0.6895(3) 0.8916(2) 0.25231(18) 0.0549(9) Uani 1 1 d . . .
H12A H 0.6887 0.9497 0.2444 0.066 Uiso 1 1 calc R . .
C13A C 0.7689(3) 0.8374(2) 0.31302(18) 0.0555(9) Uani 1 1 d . . .
H13A H 0.8229 0.8582 0.3480 0.067 Uiso 1 1 calc R . .
C14A C 0.7709(3) 0.7536(2) 0.32350(16) 0.0509(8) Uani 1 1 d . . .
H14A H 0.8260 0.7160 0.3651 0.061 Uiso 1 1 calc R . .
C15A C 0.6915(3) 0.72585(19) 0.27249(16) 0.0393(7) Uani 1 1 d . . .
F1B F 0.0806(2) 0.86138(12) -0.06269(10) 0.0709(6) Uani 1 1 d . . .
F2B F 0.0913(2) 0.85757(13) 0.19704(12) 0.0802(6) Uani 1 1 d . . .
O1B O -0.13571(18) 0.79096(11) 0.07304(10) 0.0411(5) Uani 1 1 d . . .
N1B N 0.0851(2) 0.71025(13) 0.11018(11) 0.0325(5) Uani 1 1 d . . .
H1BA H 0.1818 0.7106 0.1171 0.039 Uiso 1 1 calc R . .
C1B C 0.0249(3) 0.63207(16) 0.12737(15) 0.0308(6) Uani 1 1 d . . .
C2B C 0.0351(3) 0.58468(18) 0.20273(15) 0.0365(7) Uani 1 1 d . . .
C3B C -0.0226(3) 0.50903(18) 0.21901(17) 0.0468(8) Uani 1 1 d . . .
H3BA H -0.0167 0.4754 0.2701 0.056 Uiso 1 1 calc R . .
C4B C -0.0878(3) 0.48235(19) 0.16264(19) 0.0521(8) Uani 1 1 d . . .
H4BA H -0.1270 0.4305 0.1748 0.062 Uiso 1 1 calc R . .
C5B C -0.0971(3) 0.52994(19) 0.08855(18) 0.0495(8) Uani 1 1 d . . .
H5BA H -0.1434 0.5107 0.0500 0.059 Uiso 1 1 calc R . .
C6B C -0.0397(3) 0.60622(16) 0.06873(15) 0.0370(7) Uani 1 1 d . . .
C7B C 0.1063(3) 0.6138(2) 0.26527(15) 0.0531(8) Uani 1 1 d . . .
H7B1 H 0.0959 0.5744 0.3147 0.080 Uiso 1 1 calc R . .
H7B2 H 0.0565 0.6683 0.2667 0.080 Uiso 1 1 calc R . .
H7B3 H 0.2126 0.6178 0.2551 0.080 Uiso 1 1 calc R . .
C8B C -0.0489(3) 0.65643(18) -0.01337(15) 0.0514(8) Uani 1 1 d . . .
H8B1 H -0.1339 0.6996 -0.0204 0.077 Uiso 1 1 calc R . .
H8B2 H -0.0625 0.6203 -0.0473 0.077 Uiso 1 1 calc R . .
H8B3 H 0.0438 0.6821 -0.0258 0.077 Uiso 1 1 calc R . .
C9B C 0.0000(3) 0.78263(16) 0.08403(14) 0.0318(6) Uani 1 1 d . . .
C10B C 0.0847(3) 0.85741(17) 0.06805(18) 0.0442(6) Uani 1 1 d U . .
C11B C 0.1196(3) 0.89592(19) -0.0064(2) 0.0556(7) Uani 1 1 d U . .
C12B C 0.1899(3) 0.9668(2) -0.0244(2) 0.0732(8) Uani 1 1 d U . .
H12B H 0.2128 0.9920 -0.0758 0.088 Uiso 1 1 calc R . .
C13B C 0.2255(4) 0.9992(2) 0.0350(3) 0.0800(9) Uani 1 1 d U . .
H13B H 0.2746 1.0479 0.0237 0.096 Uiso 1 1 calc R . .
C14B C 0.1945(4) 0.9655(2) 0.1090(3) 0.0755(8) Uani 1 1 d U . .
H14B H 0.2197 0.9897 0.1489 0.091 Uiso 1 1 calc R . .
C15B C 0.1243(3) 0.8938(2) 0.1238(2) 0.0587(7) Uani 1 1 d U . .
F1C F 0.59145(19) 0.58025(10) 0.54245(11) 0.0623(5) Uani 1 1 d . . .
F2C F 0.48646(16) 0.86697(9) 0.45076(8) 0.0457(4) Uani 1 1 d . . .
O1C O 0.76700(18) 0.71977(11) 0.56869(11) 0.0439(5) Uani 1 1 d . . .
N1C N 0.5491(2) 0.76566(12) 0.61681(11) 0.0319(5) Uani 1 1 d . . .
H1CA H 0.4511 0.7741 0.6101 0.038 Uiso 1 1 calc R . .
C1C C 0.6130(3) 0.78421(18) 0.68266(14) 0.0359(7) Uani 1 1 d . . .
C2C C 0.5906(3) 0.86498(18) 0.69020(14) 0.0364(7) Uani 1 1 d . . .
C3C C 0.6609(3) 0.8821(2) 0.75231(17) 0.0567(9) Uani 1 1 d . . .
H3CA H 0.6479 0.9367 0.7591 0.068 Uiso 1 1 calc R . .
C4C C 0.7492(4) 0.8210(3) 0.80422(19) 0.0821(14) Uani 1 1 d . . .
H4CA H 0.7996 0.8340 0.8453 0.099 Uiso 1 1 calc R . .
C5C C 0.7641(4) 0.7411(3) 0.7964(2) 0.0795(13) Uani 1 1 d . . .
H5CA H 0.8238 0.6993 0.8329 0.095 Uiso 1 1 calc R . .
C6C C 0.6943(3) 0.7205(2) 0.73667(17) 0.0542(9) Uani 1 1 d . . .
C7C C 0.4933(3) 0.93129(16) 0.63450(15) 0.0396(7) Uani 1 1 d . . .
H7C1 H 0.5196 0.9298 0.5820 0.059 Uiso 1 1 calc R . .
H7C2 H 0.5086 0.9854 0.6426 0.059 Uiso 1 1 calc R . .
H7C3 H 0.3881 0.9220 0.6425 0.059 Uiso 1 1 calc R . .
C8C C 0.7015(4) 0.6317(2) 0.7324(2) 0.0821(12) Uani 1 1 d . . .
H8C1 H 0.7728 0.6222 0.6935 0.123 Uiso 1 1 calc R . .
H8C2 H 0.6022 0.6201 0.7185 0.123 Uiso 1 1 calc R . .
H8C3 H 0.7343 0.5951 0.7824 0.123 Uiso 1 1 calc R . .
C9C C 0.6295(3) 0.73636(15) 0.56500(15) 0.0332(6) Uani 1 1 d . . .
C10C C 0.5404(3) 0.72431(17) 0.49897(15) 0.0332(6) Uani 1 1 d . . .
C11C C 0.5275(3) 0.64685(19) 0.48802(18) 0.0445(7) Uani 1 1 d . . .
C12C C 0.4531(3) 0.6346(2) 0.4264(2) 0.0577(9) Uani 1 1 d . . .
H12C H 0.4468 0.5803 0.4211 0.069 Uiso 1 1 calc R . .
C13C C 0.3873(3) 0.7022(2) 0.37219(19) 0.0600(10) Uani 1 1 d . . .
H13C H 0.3350 0.6945 0.3292 0.072 Uiso 1 1 calc R . .
C14C C 0.3969(3) 0.7813(2) 0.37997(16) 0.0483(8) Uani 1 1 d . . .
H14C H 0.3526 0.8284 0.3427 0.058 Uiso 1 1 calc R . .
C15C C 0.4724(3) 0.78970(18) 0.44313(16) 0.0372(7) Uani 1 1 d . . .
F1D F 0.28239(19) 0.64062(11) 0.69119(10) 0.0655(5) Uani 1 1 d . . .
F2D F 0.02225(18) 0.74239(12) 0.45657(9) 0.0603(5) Uani 1 1 d . . .
O1D O 0.24581(18) 0.81745(11) 0.58465(10) 0.0372(5) Uani 1 1 d . . .
N1D N 0.0008(2) 0.80753(13) 0.60886(11) 0.0321(5) Uani 1 1 d . . .
H1DA H -0.0738 0.7774 0.6103 0.038 Uiso 1 1 calc R . .
C1D C -0.0264(3) 0.88613(16) 0.62746(14) 0.0318(6) Uani 1 1 d . . .
C2D C -0.1187(3) 0.94892(17) 0.57749(15) 0.0333(6) Uani 1 1 d . . .
C3D C -0.1443(3) 1.02457(18) 0.59589(17) 0.0434(7) Uani 1 1 d . . .
H3DA H -0.2059 1.0687 0.5628 0.052 Uiso 1 1 calc R . .
C4D C -0.0817(3) 1.03682(19) 0.66145(18) 0.0504(8) Uani 1 1 d . . .
H4DA H -0.1006 1.0889 0.6734 0.060 Uiso 1 1 calc R . .
C5D C 0.0082(3) 0.9735(2) 0.70950(17) 0.0491(8) Uani 1 1 d . . .
H5DA H 0.0508 0.9825 0.7545 0.059 Uiso 1 1 calc R . .
C6D C 0.0381(3) 0.89649(18) 0.69395(15) 0.0382(7) Uani 1 1 d . . .
C7D C -0.1851(3) 0.93641(17) 0.50562(15) 0.0417(7) Uani 1 1 d . . .
H7D1 H -0.2654 0.9007 0.5187 0.063 Uiso 1 1 calc R . .
H7D2 H -0.1074 0.9103 0.4784 0.063 Uiso 1 1 calc R . .
H7D3 H -0.2260 0.9900 0.4727 0.063 Uiso 1 1 calc R . .
C8D C 0.1342(3) 0.8275(2) 0.74859(15) 0.0529(8) Uani 1 1 d . . .
H8D1 H 0.2326 0.8192 0.7266 0.079 Uiso 1 1 calc R . .
H8D2 H 0.0862 0.7765 0.7572 0.079 Uiso 1 1 calc R . .
H8D3 H 0.1463 0.8421 0.7975 0.079 Uiso 1 1 calc R . .
C9D C 0.1357(3) 0.77881(16) 0.58942(13) 0.0307(6) Uani 1 1 d . . .
C10D C 0.1486(3) 0.69408(17) 0.57484(15) 0.0333(6) Uani 1 1 d . . .
C11D C 0.2248(3) 0.62710(19) 0.62623(19) 0.0490(8) Uani 1 1 d . . .
C12D C 0.2431(4) 0.5488(2) 0.6156(2) 0.0717(11) Uani 1 1 d . . .
H12D H 0.2967 0.5043 0.6523 0.086 Uiso 1 1 calc R . .
C13D C 0.1813(4) 0.5364(2) 0.5498(3) 0.0803(13) Uani 1 1 d . . .
H13D H 0.1916 0.4826 0.5412 0.096 Uiso 1 1 calc R . .
C14D C 0.1054(4) 0.6006(2) 0.4969(2) 0.0684(11) Uani 1 1 d . . .
H14D H 0.0629 0.5921 0.4516 0.082 Uiso 1 1 calc R . .
C15D C 0.0920(3) 0.6773(2) 0.51069(18) 0.0455(8) Uani 1 1 d . . .

loop_
_atom_site_aniso_label
_atom_site_aniso_U_11
_atom_site_aniso_U_22
_atom_site_aniso_U_33
_atom_site_aniso_U_23
_atom_site_aniso_U_13
_atom_site_aniso_U_12
F1A 0.0733(12) 0.0435(11) 0.0789(13) 0.0018(10) -0.0270(10) -0.0152(9)
F2A 0.0592(11) 0.0486(12) 0.0606(11) -0.0045(9) -0.0123(9) 0.0071(9)
O1A 0.0250(10) 0.0598(14) 0.0451(11) -0.0154(10) 0.0031(8) -0.0119(9)
N1A 0.0204(11) 0.0406(14) 0.0447(13) -0.0190(11) 0.0059(10) -0.0084(10)
C1A 0.0223(14) 0.0502(19) 0.0478(18) -0.0243(15) 0.0008(13) -0.0068(13)
C2A 0.0285(16) 0.049(2) 0.082(2) -0.0327(19) 0.0080(16) -0.0093(14)
C3A 0.047(2) 0.075(3) 0.125(4) -0.063(3) -0.003(2) -0.016(2)
C4A 0.050(2) 0.115(4) 0.111(4) -0.080(3) -0.018(2) -0.004(2)
C5A 0.0427(19) 0.096(3) 0.059(2) -0.039(2) -0.0126(17) 0.005(2)
C6A 0.0268(15) 0.062(2) 0.0510(19) -0.0275(17) -0.0004(14) -0.0011(14)
C7A 0.062(2) 0.039(2) 0.109(3) -0.019(2) 0.024(2) -0.0162(17)
C8A 0.0491(19) 0.054(2) 0.0454(18) -0.0073(15) -0.0011(15) 0.0042(16)
C9A 0.0255(14) 0.0310(16) 0.0363(16) -0.0034(12) 0.0002(12) -0.0049(12)
C10A 0.0193(13) 0.0420(18) 0.0340(15) -0.0096(13) 0.0015(11) -0.0065(12)
C11A 0.0364(16) 0.044(2) 0.0481(18) -0.0054(15) -0.0057(14) -0.0108(14)
C12A 0.0482(19) 0.055(2) 0.070(2) -0.0246(18) 0.0026(18) -0.0204(17)
C13A 0.0384(18) 0.088(3) 0.054(2) -0.036(2) 0.0031(16) -0.0223(19)
C14A 0.0320(16) 0.077(3) 0.0429(18) -0.0147(17) -0.0079(14) -0.0025(16)
C15A 0.0292(15) 0.048(2) 0.0408(17) -0.0119(15) 0.0028(13) -0.0021(14)
F1B 0.0819(13) 0.0630(13) 0.0601(12) -0.0032(10) 0.0215(10) -0.0026(11)
F2B 0.0737(13) 0.0988(17) 0.0898(15) -0.0636(13) -0.0013(12) -0.0114(12)
O1B 0.0244(10) 0.0387(12) 0.0617(13) -0.0135(9) 0.0013(9) -0.0074(8)
N1B 0.0207(11) 0.0348(14) 0.0427(13) -0.0096(10) -0.0001(10) -0.0064(10)
C1B 0.0213(13) 0.0338(16) 0.0391(16) -0.0113(13) 0.0002(12) -0.0058(11)
C2B 0.0248(14) 0.0504(19) 0.0346(16) -0.0107(14) 0.0017(12) -0.0050(13)
C3B 0.0364(16) 0.045(2) 0.0517(19) 0.0019(15) 0.0036(15) -0.0051(14)
C4B 0.0434(18) 0.0357(19) 0.076(2) -0.0084(17) -0.0015(17) -0.0120(15)
C5B 0.0414(17) 0.044(2) 0.066(2) -0.0209(17) -0.0185(16) -0.0038(15)
C6B 0.0335(15) 0.0332(17) 0.0457(18) -0.0148(14) -0.0077(13) 0.0010(13)
C7B 0.0508(19) 0.072(2) 0.0361(17) -0.0131(16) 0.0020(15) -0.0076(17)
C8B 0.068(2) 0.046(2) 0.0433(18) -0.0209(15) -0.0138(16) 0.0029(16)
C9B 0.0273(15) 0.0334(17) 0.0382(16) -0.0140(13) 0.0035(12) -0.0069(12)
C10B 0.0233(12) 0.0326(14) 0.0830(17) -0.0252(12) 0.0112(13) -0.0061(11)
C11B 0.0314(14) 0.0385(15) 0.0937(18) -0.0114(14) 0.0149(14) -0.0024(11)
C12B 0.0392(15) 0.0444(16) 0.126(2) -0.0026(15) 0.0183(16) -0.0033(13)
C13B 0.0401(15) 0.0426(17) 0.154(2) -0.0161(16) 0.0042(18) -0.0104(13)
C14B 0.0474(16) 0.0491(17) 0.139(2) -0.0407(16) -0.0090(17) -0.0065(13)
C15B 0.0348(14) 0.0464(15) 0.1049(19) -0.0368(14) 0.0025(15) -0.0066(12)
F1C 0.0646(11) 0.0333(11) 0.0919(13) -0.0192(10) 0.0167(10) -0.0098(9)
F2C 0.0447(9) 0.0364(10) 0.0552(10) -0.0099(8) -0.0048(8) -0.0044(8)
O1C 0.0211(10) 0.0439(13) 0.0687(13) -0.0191(10) 0.0052(9) -0.0008(8)
N1C 0.0208(11) 0.0329(13) 0.0404(13) -0.0075(10) 0.0030(10) 0.0001(9)
C1C 0.0213(13) 0.0500(19) 0.0295(15) 0.0011(14) -0.0018(12) -0.0006(13)
C2C 0.0255(14) 0.053(2) 0.0327(16) -0.0127(14) 0.0065(12) -0.0114(13)
C3C 0.0390(18) 0.104(3) 0.0406(18) -0.0364(19) 0.0099(16) -0.0218(19)
C4C 0.042(2) 0.178(5) 0.031(2) -0.033(3) 0.0010(16) -0.015(3)
C5C 0.044(2) 0.139(4) 0.036(2) 0.004(2) -0.0063(17) 0.014(2)
C6C 0.0355(17) 0.068(2) 0.0433(19) 0.0096(17) -0.0022(15) 0.0051(16)
C7C 0.0396(16) 0.0366(17) 0.0481(17) -0.0188(14) 0.0096(14) -0.0098(13)
C8C 0.069(2) 0.060(3) 0.088(3) 0.025(2) -0.005(2) 0.016(2)
C9C 0.0275(15) 0.0233(15) 0.0473(17) -0.0056(13) 0.0046(13) -0.0043(11)
C10C 0.0220(13) 0.0351(17) 0.0470(17) -0.0167(14) 0.0095(12) -0.0077(12)
C11C 0.0358(16) 0.042(2) 0.061(2) -0.0216(17) 0.0160(15) -0.0114(14)
C12C 0.053(2) 0.064(3) 0.076(2) -0.046(2) 0.0261(19) -0.0281(19)
C13C 0.0446(19) 0.096(3) 0.059(2) -0.046(2) 0.0166(17) -0.032(2)
C14C 0.0322(16) 0.072(2) 0.0459(18) -0.0220(17) 0.0060(14) -0.0114(16)
C15C 0.0290(15) 0.0414(19) 0.0477(18) -0.0201(15) 0.0085(13) -0.0119(13)
F1D 0.0623(12) 0.0590(13) 0.0576(12) 0.0136(9) -0.0057(10) 0.0041(9)
F2D 0.0460(10) 0.0894(15) 0.0519(11) -0.0299(10) -0.0072(8) -0.0073(10)
O1D 0.0202(9) 0.0409(12) 0.0515(12) -0.0123(9) 0.0009(8) -0.0057(8)
N1D 0.0180(11) 0.0366(14) 0.0419(13) -0.0100(11) 0.0035(9) -0.0040(9)
C1D 0.0194(13) 0.0365(17) 0.0395(16) -0.0096(13) 0.0032(12) -0.0030(12)
C2D 0.0201(13) 0.0382(17) 0.0409(16) -0.0065(13) 0.0044(12) -0.0080(12)
C3D 0.0294(15) 0.0374(18) 0.061(2) -0.0096(15) 0.0040(14) -0.0010(13)
C4D 0.0338(17) 0.051(2) 0.076(2) -0.0346(18) 0.0095(16) -0.0059(15)
C5D 0.0325(16) 0.067(2) 0.057(2) -0.0309(18) 0.0023(15) -0.0096(16)
C6D 0.0261(14) 0.051(2) 0.0386(17) -0.0142(14) 0.0017(13) -0.0047(13)
C7D 0.0321(15) 0.0459(19) 0.0424(17) -0.0026(14) -0.0030(13) -0.0037(13)
C8D 0.0399(17) 0.078(2) 0.0390(17) -0.0148(16) -0.0086(14) 0.0030(16)
C9D 0.0231(14) 0.0366(17) 0.0287(14) -0.0024(12) -0.0024(11) -0.0004(12)
C10D 0.0219(13) 0.0362(17) 0.0426(16) -0.0106(13) 0.0079(12) -0.0058(12)
C11D 0.0386(17) 0.045(2) 0.058(2) -0.0027(17) 0.0143(16) -0.0067(15)
C12D 0.060(2) 0.034(2) 0.112(3) -0.001(2) 0.043(2) -0.0039(17)
C13D 0.065(3) 0.052(3) 0.141(4) -0.048(3) 0.059(3) -0.022(2)
C14D 0.053(2) 0.075(3) 0.100(3) -0.057(3) 0.031(2) -0.028(2)
C15D 0.0308(16) 0.055(2) 0.057(2) -0.0234(17) 0.0104(15) -0.0097(15)

loop_
_atom_type_symbol
_atom_type_description
_atom_type_scat_dispersion_real
_atom_type_scat_dispersion_imag
_atom_type_scat_source
C C 0.0033 0.0016 'International Tables Vol C Tables 4.2.6.8 and 6.1.1.4'
H H 0.0000 0.0000 'International Tables Vol C Tables 4.2.6.8 and 6.1.1.4'
N N 0.0061 0.0033 'International Tables Vol C Tables 4.2.6.8 and 6.1.1.4'
O O 0.0106 0.0060 'International Tables Vol C Tables 4.2.6.8 and 6.1.1.4'
F F 0.0171 0.0103 'International Tables Vol C Tables 4.2.6.8 and 6.1.1.4'

loop_
_geom_angle_atom_site_label_1
_geom_angle_atom_site_label_2
_geom_angle_atom_site_label_3
_geom_angle
_geom_angle_site_symmetry_1
_geom_angle_site_symmetry_3
_geom_angle_publ_flag
C9A N1A C1A 122.6(2) . . ?
C2A C1A C6A 122.6(3) . . ?
C2A C1A N1A 120.0(3) . . ?
C6A C1A N1A 117.4(3) . . ?
C1A C2A C3A 117.0(3) . . ?
C1A C2A C7A 122.0(3) . . ?
C3A C2A C7A 121.0(3) . . ?
C4A C3A C2A 121.8(4) . . ?
C3A C4A C5A 120.1(4) . . ?
C4A C5A C6A 120.6(4) . . ?
C5A C6A C1A 117.9(3) . . ?
C5A C6A C8A 121.6(3) . . ?
C1A C6A C8A 120.5(3) . . ?
O1A C9A N1A 124.9(2) . . ?
O1A C9A C10A 120.0(2) . . ?
N1A C9A C10A 115.0(2) . . ?
C11A C10A C15A 114.5(3) . . ?
C11A C10A C9A 122.9(2) . . ?
C15A C10A C9A 122.5(3) . . ?
F1A C11A C10A 117.5(3) . . ?
F1A C11A C12A 118.3(3) . . ?
C10A C11A C12A 124.1(3) . . ?
C13A C12A C11A 118.0(3) . . ?
C14A C13A C12A 120.7(3) . . ?
C15A C14A C13A 118.1(3) . . ?
F2A C15A C14A 118.7(3) . . ?
F2A C15A C10A 116.7(3) . . ?
C14A C15A C10A 124.6(3) . . ?
C9B N1B C1B 122.8(2) . . ?
C6B C1B C2B 122.4(3) . . ?
C6B C1B N1B 119.4(2) . . ?
C2B C1B N1B 118.2(2) . . ?
C3B C2B C1B 118.0(3) . . ?
C3B C2B C7B 120.6(3) . . ?
C1B C2B C7B 121.4(3) . . ?
C4B C3B C2B 120.9(3) . . ?
C3B C4B C5B 120.4(3) . . ?
C4B C5B C6B 121.2(3) . . ?
C1B C6B C5B 117.1(3) . . ?
C1B C6B C8B 122.8(3) . . ?
C5B C6B C8B 120.1(3) . . ?
O1B C9B N1B 125.3(2) . . ?
O1B C9B C10B 120.1(2) . . ?
N1B C9B C10B 114.7(2) . . ?
C15B C10B C11B 116.2(3) . . ?
C15B C10B C9B 123.0(3) . . ?
C11B C10B C9B 120.7(3) . . ?
F1B C11B C12B 119.8(3) . . ?
F1B C11B C10B 117.3(3) . . ?
C12B C11B C10B 122.9(4) . . ?
C13B C12B C11B 117.1(4) . . ?
C14B C13B C12B 123.4(4) . . ?
C13B C14B C15B 117.0(4) . . ?
F2B C15B C10B 117.4(3) . . ?
F2B C15B C14B 119.2(3) . . ?
C10B C15B C14B 123.4(4) . . ?
C9C N1C C1C 123.9(2) . . ?
C2C C1C C6C 122.6(3) . . ?
C2C C1C N1C 118.7(2) . . ?
C6C C1C N1C 118.7(3) . . ?
C1C C2C C3C 117.5(3) . . ?
C1C C2C C7C 121.8(2) . . ?
C3C C2C C7C 120.8(3) . . ?
C4C C3C C2C 120.9(4) . . ?
C5C C4C C3C 119.9(4) . . ?
C4C C5C C6C 121.4(4) . . ?
C5C C6C C1C 117.5(4) . . ?
C5C C6C C8C 120.8(3) . . ?
C1C C6C C8C 121.7(3) . . ?
O1C C9C N1C 124.6(3) . . ?
O1C C9C C10C 120.4(2) . . ?
N1C C9C C10C 115.1(2) . . ?
C15C C10C C11C 115.4(3) . . ?
C15C C10C C9C 122.4(2) . . ?
C11C C10C C9C 122.2(3) . . ?
F1C C11C C12C 119.4(3) . . ?
F1C C11C C10C 117.4(3) . . ?
C12C C11C C10C 123.2(3) . . ?
C11C C12C C13C 119.0(3) . . ?
C12C C13C C14C 120.4(3) . . ?
C15C C14C C13C 117.9(3) . . ?
F2C C15C C14C 118.8(3) . . ?
F2C C15C C10C 117.1(2) . . ?
C14C C15C C10C 124.1(3) . . ?
C9D N1D C1D 122.1(2) . . ?
C6D C1D C2D 122.8(3) . . ?
C6D C1D N1D 119.3(2) . . ?
C2D C1D N1D 117.9(2) . . ?
C3D C2D C1D 117.5(3) . . ?
C3D C2D C7D 120.8(2) . . ?
C1D C2D C7D 121.6(3) . . ?
C4D C3D C2D 121.1(3) . . ?
C5D C4D C3D 119.8(3) . . ?
C4D C5D C6D 121.7(3) . . ?
C1D C6D C5D 117.2(3) . . ?
C1D C6D C8D 122.3(3) . . ?
C5D C6D C8D 120.5(3) . . ?
O1D C9D N1D 123.3(2) . . ?
O1D C9D C10D 120.7(2) . . ?
N1D C9D C10D 116.0(2) . . ?
C15D C10D C11D 115.1(3) . . ?
C15D C10D C9D 124.1(3) . . ?
C11D C10D C9D 120.8(3) . . ?
F1D C11D C12D 119.1(3) . . ?
F1D C11D C10D 117.3(3) . . ?
C12D C11D C10D 123.6(3) . . ?
C11D C12D C13D 117.9(4) . . ?
C14D C13D C12D 120.8(4) . . ?
C15D C14D C13D 118.4(4) . . ?
F2D C15D C14D 118.7(3) . . ?
F2D C15D C10D 117.1(3) . . ?
C14D C15D C10D 124.1(3) . . ?

loop_
_geom_bond_atom_site_label_1
_geom_bond_atom_site_label_2
_geom_bond_distance
_geom_bond_site_symmetry_2
_geom_bond_publ_flag
F1A C11A 1.359(3) . ?
F2A C15A 1.365(3) . ?
O1A C9A 1.232(3) . ?
N1A C9A 1.327(3) . ?
N1A C1A 1.434(3) . ?
C1A C2A 1.390(4) . ?
C1A C6A 1.391(4) . ?
C2A C3A 1.392(4) . ?
C2A C7A 1.505(4) . ?
C3A C4A 1.367(5) . ?
C4A C5A 1.380(5) . ?
C5A C6A 1.391(4) . ?
C6A C8A 1.500(4) . ?
C9A C10A 1.511(3) . ?
C10A C11A 1.370(4) . ?
C10A C15A 1.376(4) . ?
C11A C12A 1.377(4) . ?
C12A C13A 1.378(4) . ?
C13A C14A 1.372(4) . ?
C14A C15A 1.364(4) . ?
F1B C11B 1.352(4) . ?
F2B C15B 1.356(4) . ?
O1B C9B 1.224(3) . ?
N1B C9B 1.341(3) . ?
N1B C1B 1.438(3) . ?
C1B C6B 1.388(3) . ?
C1B C2B 1.390(3) . ?
C2B C3B 1.390(4) . ?
C2B C7B 1.504(4) . ?
C3B C4B 1.364(4) . ?
C4B C5B 1.372(4) . ?
C5B C6B 1.398(4) . ?
C6B C8B 1.506(4) . ?
C9B C10B 1.507(4) . ?
C10B C15B 1.366(4) . ?
C10B C11B 1.388(4) . ?
C11B C12B 1.376(4) . ?
C12B C13B 1.368(5) . ?
C13B C14B 1.354(5) . ?
C14B C15B 1.388(4) . ?
F1C C11C 1.363(3) . ?
F2C C15C 1.359(3) . ?
O1C C9C 1.236(3) . ?
N1C C9C 1.337(3) . ?
N1C C1C 1.435(3) . ?
C1C C2C 1.391(4) . ?
C1C C6C 1.391(4) . ?
C2C C3C 1.392(4) . ?
C2C C7C 1.498(4) . ?
C3C C4C 1.380(5) . ?
C4C C5C 1.376(5) . ?
C5C C6C 1.381(5) . ?
C6C C8C 1.508(5) . ?
C9C C10C 1.502(4) . ?
C10C C15C 1.377(4) . ?
C10C C11C 1.382(4) . ?
C11C C12C 1.366(4) . ?
C12C C13C 1.376(4) . ?
C13C C14C 1.384(4) . ?
C14C C15C 1.370(4) . ?
F1D C11D 1.360(3) . ?
F2D C15D 1.364(3) . ?
O1D C9D 1.234(3) . ?
N1D C9D 1.336(3) . ?
N1D C1D 1.438(3) . ?
C1D C6D 1.389(3) . ?
C1D C2D 1.396(3) . ?
C2D C3D 1.388(4) . ?
C2D C7D 1.497(4) . ?
C3D C4D 1.379(4) . ?
C4D C5D 1.374(4) . ?
C5D C6D 1.389(4) . ?
C6D C8D 1.507(4) . ?
C9D C10D 1.504(4) . ?
C10D C15D 1.367(4) . ?
C10D C11D 1.381(4) . ?
C11D C12D 1.370(4) . ?
C12D C13D 1.380(5) . ?
C13D C14D 1.366(5) . ?
C14D C15D 1.365(4) . ?

loop_
_geom_torsion_atom_site_label_1
_geom_torsion_atom_site_label_2
_geom_torsion_atom_site_label_3
_geom_torsion_atom_site_label_4
_geom_torsion
_geom_torsion_site_symmetry_1
_geom_torsion_site_symmetry_2
_geom_torsion_site_symmetry_3
_geom_torsion_site_symmetry_4
_geom_torsion_publ_flag
C9A N1A C1A C2A -72.8(3) . . . . ?
C9A N1A C1A C6A 107.0(3) . . . . ?
C6A C1A C2A C3A 0.5(4) . . . . ?
N1A C1A C2A C3A -179.7(2) . . . . ?
C6A C1A C2A C7A -179.4(3) . . . . ?
N1A C1A C2A C7A 0.4(4) . . . . ?
C1A C2A C3A C4A 1.5(5) . . . . ?
C7A C2A C3A C4A -178.6(3) . . . . ?
C2A C3A C4A C5A -1.5(6) . . . . ?
C3A C4A C5A C6A -0.6(5) . . . . ?
C4A C5A C6A C1A 2.4(5) . . . . ?
C4A C5A C6A C8A -178.0(3) . . . . ?
C2A C1A C6A C5A -2.4(4) . . . . ?
N1A C1A C6A C5A 177.8(2) . . . . ?
C2A C1A C6A C8A 178.0(3) . . . . ?
N1A C1A C6A C8A -1.8(4) . . . . ?
C1A N1A C9A O1A 3.8(4) . . . . ?
C1A N1A C9A C10A -176.0(2) . . . . ?
O1A C9A C10A C11A -84.1(3) . . . . ?
N1A C9A C10A C11A 95.8(3) . . . . ?
O1A C9A C10A C15A 92.6(3) . . . . ?
N1A C9A C10A C15A -87.5(3) . . . . ?
C15A C10A C11A F1A 177.7(2) . . . . ?
C9A C10A C11A F1A -5.3(4) . . . . ?
C15A C10A C11A C12A -1.4(4) . . . . ?
C9A C10A C11A C12A 175.6(3) . . . . ?
F1A C11A C12A C13A -178.9(2) . . . . ?
C10A C11A C12A C13A 0.2(4) . . . . ?
C11A C12A C13A C14A 0.7(4) . . . . ?
C12A C13A C14A C15A -0.4(4) . . . . ?
C13A C14A C15A F2A -179.6(2) . . . . ?
C13A C14A C15A C10A -0.9(4) . . . . ?
C11A C10A C15A F2A -179.5(2) . . . . ?
C9A C10A C15A F2A 3.5(3) . . . . ?
C11A C10A C15A C14A 1.8(4) . . . . ?
C9A C10A C15A C14A -175.2(3) . . . . ?
C9B N1B C1B C6B 64.0(3) . . . . ?
C9B N1B C1B C2B -116.6(3) . . . . ?
C6B C1B C2B C3B -0.3(4) . . . . ?
N1B C1B C2B C3B -179.7(2) . . . . ?
C6B C1B C2B C7B 179.7(2) . . . . ?
N1B C1B C2B C7B 0.3(4) . . . . ?
C1B C2B C3B C4B -0.2(4) . . . . ?
C7B C2B C3B C4B 179.7(3) . . . . ?
C2B C3B C4B C5B 0.2(5) . . . . ?
C3B C4B C5B C6B 0.4(5) . . . . ?
C2B C1B C6B C5B 0.9(4) . . . . ?
N1B C1B C6B C5B -179.7(2) . . . . ?
C2B C1B C6B C8B -178.9(2) . . . . ?
N1B C1B C6B C8B 0.5(4) . . . . ?
C4B C5B C6B C1B -0.9(4) . . . . ?
C4B C5B C6B C8B 178.8(3) . . . . ?
C1B N1B C9B O1B 1.2(4) . . . . ?
C1B N1B C9B C10B -178.9(2) . . . . ?
O1B C9B C10B C15B 97.7(3) . . . . ?
N1B C9B C10B C15B -82.2(3) . . . . ?
O1B C9B C10B C11B -78.7(3) . . . . ?
N1B C9B C10B C11B 101.4(3) . . . . ?
C15B C10B C11B F1B -179.6(3) . . . . ?
C9B C10B C11B F1B -2.9(4) . . . . ?
C15B C10B C11B C12B -0.1(4) . . . . ?
C9B C10B C11B C12B 176.6(3) . . . . ?
F1B C11B C12B C13B 179.5(3) . . . . ?
C10B C11B C12B C13B 0.0(5) . . . . ?
C11B C12B C13B C14B -0.3(5) . . . . ?
C12B C13B C14B C15B 0.7(5) . . . . ?
C11B C10B C15B F2B 179.9(2) . . . . ?
C9B C10B C15B F2B 3.3(4) . . . . ?
C11B C10B C15B C14B 0.5(4) . . . . ?
C9B C10B C15B C14B -176.1(3) . . . . ?
C13B C14B C15B F2B 179.8(3) . . . . ?
C13B C14B C15B C10B -0.8(5) . . . . ?
C9C N1C C1C C2C 119.1(3) . . . . ?
C9C N1C C1C C6C -61.3(3) . . . . ?
C6C C1C C2C C3C 3.9(4) . . . . ?
N1C C1C C2C C3C -176.5(2) . . . . ?
C6C C1C C2C C7C -175.3(2) . . . . ?
N1C C1C C2C C7C 4.3(3) . . . . ?
C1C C2C C3C C4C 0.0(4) . . . . ?
C7C C2C C3C C4C 179.2(2) . . . . ?
C2C C3C C4C C5C -2.4(5) . . . . ?
C3C C4C C5C C6C 1.1(5) . . . . ?
C4C C5C C6C C1C 2.6(5) . . . . ?
C4C C5C C6C C8C -175.1(3) . . . . ?
C2C C1C C6C C5C -5.2(4) . . . . ?
N1C C1C C6C C5C 175.2(3) . . . . ?
C2C C1C C6C C8C 172.5(3) . . . . ?
N1C C1C C6C C8C -7.2(4) . . . . ?
C1C N1C C9C O1C 2.0(4) . . . . ?
C1C N1C C9C C10C -177.8(2) . . . . ?
O1C C9C C10C C15C -109.5(3) . . . . ?
N1C C9C C10C C15C 70.3(3) . . . . ?
O1C C9C C10C C11C 67.1(3) . . . . ?
N1C C9C C10C C11C -113.1(3) . . . . ?
C15C C10C C11C F1C -179.2(2) . . . . ?
C9C C10C C11C F1C 4.0(4) . . . . ?
C15C C10C C11C C12C 0.1(4) . . . . ?
C9C C10C C11C C12C -176.8(2) . . . . ?
F1C C11C C12C C13C 179.3(2) . . . . ?
C10C C11C C12C C13C 0.0(4) . . . . ?
C11C C12C C13C C14C 0.2(4) . . . . ?
C12C C13C C14C C15C -0.5(4) . . . . ?
C13C C14C C15C F2C 178.3(2) . . . . ?
C13C C14C C15C C10C 0.6(4) . . . . ?
C11C C10C C15C F2C -178.1(2) . . . . ?
C9C C10C C15C F2C -1.3(3) . . . . ?
C11C C10C C15C C14C -0.4(4) . . . . ?
C9C C10C C15C C14C 176.4(2) . . . . ?
C9D N1D C1D C6D -67.9(3) . . . . ?
C9D N1D C1D C2D 112.7(3) . . . . ?
C6D C1D C2D C3D 0.6(4) . . . . ?
N1D C1D C2D C3D -180.0(2) . . . . ?
C6D C1D C2D C7D 179.2(2) . . . . ?
N1D C1D C2D C7D -1.5(3) . . . . ?
C1D C2D C3D C4D -0.5(4) . . . . ?
C7D C2D C3D C4D -179.1(2) . . . . ?
C2D C3D C4D C5D 0.3(4) . . . . ?
C3D C4D C5D C6D -0.1(4) . . . . ?
C2D C1D C6D C5D -0.5(4) . . . . ?
N1D C1D C6D C5D -179.8(2) . . . . ?
C2D C1D C6D C8D 178.3(2) . . . . ?
N1D C1D C6D C8D -1.1(4) . . . . ?
C4D C5D C6D C1D 0.2(4) . . . . ?
C4D C5D C6D C8D -178.6(2) . . . . ?
C1D N1D C9D O1D -1.3(4) . . . . ?
C1D N1D C9D C10D 177.4(2) . . . . ?
O1D C9D C10D C15D -107.1(3) . . . . ?
N1D C9D C10D C15D 74.1(3) . . . . ?
O1D C9D C10D C11D 70.8(3) . . . . ?
N1D C9D C10D C11D -108.0(3) . . . . ?
C15D C10D C11D F1D -179.6(2) . . . . ?
C9D C10D C11D F1D 2.3(3) . . . . ?
C15D C10D C11D C12D -0.5(4) . . . . ?
C9D C10D C11D C12D -178.6(3) . . . . ?
F1D C11D C12D C13D 178.8(3) . . . . ?
C10D C11D C12D C13D -0.2(5) . . . . ?
C11D C12D C13D C14D 0.5(5) . . . . ?
C12D C13D C14D C15D -0.1(5) . . . . ?
C13D C14D C15D F2D 177.1(3) . . . . ?
C13D C14D C15D C10D -0.8(4) . . . . ?
C11D C10D C15D F2D -176.8(2) . . . . ?
C9D C10D C15D F2D 1.2(4) . . . . ?
C11D C10D C15D C14D 1.0(4) . . . . ?
C9D C10D C15D C14D 179.0(2) . . . . ?
